data_2012344
loop_
_publ_author_name
'Davis, Matthew J.'
'Smith, Mark D.'
'zur Loye, Hans-Conrad'

_publ_section_title
;
 Ca~4~IrO~6~, Ca~3~MgIrO~6~ and Ca~3~ZnIrO~6~
;
_journal_issue 11
_journal_name_full 'Acta Crystallographica Section C'
_journal_page_first 1234
_journal_page_last 1236
_journal_paper_doi 10.1107/S0108270101013282
_journal_volume 57
_journal_year 2001
_chemical_formula_iupac 'Ca3.34 Mg0.66 Ir O6'
_chemical_formula_moiety 'Ca3.34 Mg0.66 Ir O6'
_chemical_formula_sum 'Ca3.34 Ir Mg0.66 O6'
_chemical_formula_weight 438.16
_chemical_name_systematic
;
Tricalcium magnesium iridium hexaoxide
;
_space_group_IT_number 167
_symmetry_cell_setting trigonal
_symmetry_space_group_name_Hall '-R 3 2"c'
_symmetry_space_group_name_H-M 'R -3 c :H'
_audit_creation_method SHELXL97
_cell_angle_alpha 90
_cell_angle_beta 90
_cell_angle_gamma 120
_cell_formula_units_Z 6
_cell_length_a 9.2876(4)
_cell_length_b 9.2876(4)
_cell_length_c 11.0200(8)
_cell_measurement_reflns_used 1830
_cell_measurement_temperature 293(2)
_cell_measurement_theta_max 33.05
_cell_measurement_theta_min 3.14
_cell_volume 823.23(8)
_computing_cell_refinement 'SAINT+ (Bruker, 1998)'
_computing_data_collection 'SMART (Bruker, 2000)'
_computing_data_reduction SAINT+
_computing_molecular_graphics 'SHELXTL (Sheldrick, 1997)'
_computing_publication_material SHELXTL
_computing_structure_refinement 'SHELXL97 (Sheldrick, 1997)'
_computing_structure_solution 'SHELXS97 (Sheldrick, 1990)'
_diffrn_ambient_temperature 293(2)
_diffrn_measured_fraction_theta_full 1.000
_diffrn_measured_fraction_theta_max 1.000
_diffrn_measurement_device_type 'Bruker SMART APEX CCD area-detector'
_diffrn_measurement_method '\w scans'
_diffrn_radiation_monochromator graphite
_diffrn_radiation_source 'fine-focus sealed tube'
_diffrn_radiation_type MoK\a
_diffrn_radiation_wavelength .71073
_diffrn_reflns_av_R_equivalents .023
_diffrn_reflns_av_sigmaI/netI .015
_diffrn_reflns_limit_h_max 14
_diffrn_reflns_limit_h_min -9
_diffrn_reflns_limit_k_max 12
_diffrn_reflns_limit_k_min -13
_diffrn_reflns_limit_l_max 16
_diffrn_reflns_limit_l_min -16
_diffrn_reflns_number 2382
_diffrn_reflns_theta_full 33.05
_diffrn_reflns_theta_max 33.05
_diffrn_reflns_theta_min 4.39
_diffrn_standards_decay_% none
_exptl_absorpt_coefficient_mu 27.489
_exptl_absorpt_correction_T_max .137
_exptl_absorpt_correction_T_min .104
_exptl_absorpt_correction_type multi-scan
_exptl_absorpt_process_details '(SADABS; Bruker, 1997)'
_exptl_crystal_colour black
_exptl_crystal_density_diffrn 5.303
_exptl_crystal_density_method 'not measured'
_exptl_crystal_description rhombohedron
_exptl_crystal_F_000 1198
_exptl_crystal_size_max .10
_exptl_crystal_size_mid .06
_exptl_crystal_size_min .05
_refine_diff_density_max 2.19
_refine_diff_density_min -1.13
_refine_ls_extinction_method none
_refine_ls_goodness_of_fit_ref 1.094
_refine_ls_hydrogen_treatment none
_refine_ls_matrix_type full
_refine_ls_number_parameters 20
_refine_ls_number_reflns 350
_refine_ls_number_restraints 0
_refine_ls_restrained_S_all 1.094
_refine_ls_R_factor_all .016
_refine_ls_R_factor_gt .015
_refine_ls_shift/su_max <0.001
_refine_ls_shift/su_mean .000
_refine_ls_structure_factor_coef Fsqd
_refine_ls_weighting_details 'calc w = 1/[\s^2^(Fo^2^)+(0.0203P)^2^] where P=(Fo^2^+2Fc^2^)/3'
_refine_ls_weighting_scheme calc
_refine_ls_wR_factor_ref .034
_reflns_number_gt 326
_reflns_number_total 350
_reflns_threshold_expression I>2\s(I)
_cod_data_source_file os1140.cif
_cod_data_source_block II
_cod_original_sg_symbol_H-M 'R -3 c'
_cod_original_formula_sum 'Ca3.34 Mg0.66 Ir O6'
_cod_database_code 2012344
_cod_database_fobs_code 2012344

loop_
_symmetry_equiv_pos_as_xyz
'x, y, z'
'-y, x-y, z'
'-x+y, -x, z'
'y, x, -z+1/2'
'x-y, -y, -z+1/2'
'-x, -x+y, -z+1/2'
'x+2/3, y+1/3, z+1/3'
'-y+2/3, x-y+1/3, z+1/3'
'-x+y+2/3, -x+1/3, z+1/3'
'y+2/3, x+1/3, -z+5/6'
'x-y+2/3, -y+1/3, -z+5/6'
'-x+2/3, -x+y+1/3, -z+5/6'
'x+1/3, y+2/3, z+2/3'
'-y+1/3, x-y+2/3, z+2/3'
'-x+y+1/3, -x+2/3, z+2/3'
'y+1/3, x+2/3, -z+7/6'
'x-y+1/3, -y+2/3, -z+7/6'
'-x+1/3, -x+y+2/3, -z+7/6'
'-x, -y, -z'
'y, -x+y, -z'
'x-y, x, -z'
'-y, -x, z-1/2'
'-x+y, y, z-1/2'
'x, x-y, z-1/2'
'-x+2/3, -y+1/3, -z+1/3'
'y+2/3, -x+y+1/3, -z+1/3'
'x-y+2/3, x+1/3, -z+1/3'
'-y+2/3, -x+1/3, z-1/6'
'-x+y+2/3, y+1/3, z-1/6'
'x+2/3, x-y+1/3, z-1/6'
'-x+1/3, -y+2/3, -z+2/3'
'y+1/3, -x+y+2/3, -z+2/3'
'x-y+1/3, x+2/3, -z+2/3'
'-y+1/3, -x+2/3, z+1/6'
'-x+y+1/3, y+2/3, z+1/6'
'x+1/3, x-y+2/3, z+1/6'

loop_
_atom_site_label
_atom_site_fract_x
_atom_site_fract_y
_atom_site_fract_z
_atom_site_U_iso_or_equiv
_atom_site_adp_type
_atom_site_calc_flag
_atom_site_refinement_flags
_atom_site_occupancy
_atom_site_disorder_assembly
_atom_site_disorder_group
_atom_site_type_symbol
Ca1 .30466(7) .3333 .0833 .00731(13) Uani d S 1 . . Ca
Ca2 .0000 .0000 .7500 .0047(6) Uani d SP .338(10) . . Ca
Mg .0000 .0000 .7500 .0047(6) Uani d SP .66 . . Mg
Ir .0000 .0000 1.0000 .00436(8) Uani d S 1 . . Ir
O .1853(2) .0275(2) 1.10975(16) .0110(4) Uani d . 1 . . O

loop_
_atom_site_aniso_label
_atom_site_aniso_U_11
_atom_site_aniso_U_22
_atom_site_aniso_U_33
_atom_site_aniso_U_12
_atom_site_aniso_U_13
_atom_site_aniso_U_23
Ca1 .0065(2) .0058(3) .0094(3) .00292(15) -.00044(11) -.0009(2)
Ca2 .0045(7) .0045(7) .0050(9) .0023(4) .000 .000
Mg .0045(7) .0045(7) .0050(9) .0023(4) .000 .000
Ir .00302(9) .00302(9) .00705(11) .00151(4) .000 .000
O .0075(9) .0114(9) .0146(8) .0051(8) -.0058(7) -.0012(6)

loop_
_atom_type_symbol
_atom_type_description
_atom_type_scat_dispersion_real
_atom_type_scat_dispersion_imag
_atom_type_scat_source
Ca Ca .2262 .3064 'International Tables Vol C Tables 4.2.6.8 and 6.1.1.4'
Mg Mg .0486 .0363 'International Tables Vol C Tables 4.2.6.8 and 6.1.1.4'
Ir Ir -1.4442 7.9887 'International Tables Vol C Tables 4.2.6.8 and 6.1.1.4'
O O .0106 .0060 'International Tables Vol C Tables 4.2.6.8 and 6.1.1.4'

loop_
_geom_angle_atom_site_label_1
_geom_angle_atom_site_label_2
_geom_angle_atom_site_label_3
_geom_angle_site_symmetry_1
_geom_angle_site_symmetry_3
_geom_angle
O Ca1 O 29_554 25_556 82.88(10)
O Ca1 O 29_554 17 74.78(7)
O Ca1 O 25_556 17 94.30(6)
O Ca1 O 29_554 1_554 94.31(6)
O Ca1 O 25_556 1_554 74.78(7)
O Ca1 O 17 1_554 165.64(9)
O Ca1 O 29_554 34_554 135.01(4)
O Ca1 O 25_556 34_554 72.15(8)
O Ca1 O 17 34_554 70.61(7)
O Ca1 O 1_554 34_554 113.51(6)
O Ca1 O 29_554 21_556 72.15(8)
O Ca1 O 25_556 21_556 135.01(4)
O Ca1 O 17 21_556 113.51(6)
O Ca1 O 1_554 21_556 70.61(7)
O Ca1 O 34_554 21_556 148.99(9)
O Ca1 O 29_554 18 120.85(3)
O Ca1 O 25_556 18 138.85(6)
O Ca1 O 17 18 64.89(9)
O Ca1 O 1_554 18 129.45(2)
O Ca1 O 34_554 18 67.57(7)
O Ca1 O 21_556 18 86.00(6)
O Ca1 O 29_554 2_554 138.85(6)
O Ca1 O 25_556 2_554 120.85(3)
O Ca1 O 17 2_554 129.45(2)
O Ca1 O 1_554 2_554 64.89(9)
O Ca1 O 34_554 2_554 86.00(6)
O Ca1 O 21_556 2_554 67.57(7)
O Ca1 O 18 2_554 64.82(9)
O Ca1 Ir 29_554 16 114.93(5)
O Ca1 Ir 25_556 16 101.32(5)
O Ca1 Ir 17 16 40.24(4)
O Ca1 Ir 1_554 16 150.04(5)
O Ca1 Ir 34_554 16 40.18(4)
O Ca1 Ir 21_556 16 122.94(4)
O Ca1 Ir 18 16 39.79(4)
O Ca1 Ir 2_554 16 94.17(5)
O Ca1 Ir 29_554 1_554 101.32(5)
O Ca1 Ir 25_556 1_554 114.93(5)
O Ca1 Ir 17 1_554 150.04(5)
O Ca1 Ir 1_554 1_554 40.24(4)
O Ca1 Ir 34_554 1_554 122.94(4)
O Ca1 Ir 21_556 1_554 40.18(4)
O Ca1 Ir 18 1_554 94.17(5)
O Ca1 Ir 2_554 1_554 39.79(4)
Ir Ca1 Ir 16 1_554 131.33(2)
O Ca1 Ca2 29_554 7_554 41.44(5)
O Ca1 Ca2 25_556 7_554 41.44(5)
O Ca1 Ca2 17 7_554 82.82(5)
O Ca1 Ca2 1_554 7_554 82.82(5)
O Ca1 Ca2 34_554 7_554 105.50(5)
O Ca1 Ca2 21_556 7_554 105.50(5)
O Ca1 Ca2 18 7_554 147.59(4)
O Ca1 Ca2 2_554 7_554 147.59(4)
Ir Ca1 Ca2 16 7_554 114.333(12)
Ir Ca1 Ca2 1_554 7_554 114.334(12)
O Ca1 Mg 29_554 7_554 41.44(5)
O Ca1 Mg 25_556 7_554 41.44(5)
O Ca1 Mg 17 7_554 82.82(5)
O Ca1 Mg 1_554 7_554 82.82(5)
O Ca1 Mg 34_554 7_554 105.50(5)
O Ca1 Mg 21_556 7_554 105.50(5)
O Ca1 Mg 18 7_554 147.59(4)
O Ca1 Mg 2_554 7_554 147.59(4)
Ir Ca1 Mg 16 7_554 114.333(12)
Ir Ca1 Mg 1_554 7_554 114.334(12)
Ca2 Ca1 Mg 7_554 7_554 .0
O Ca2 O 22 21_557 148.51(10)
O Ca2 O 22 23 77.30(7)
O Ca2 O 21_557 23 127.41(9)
O Ca2 O 22 24 77.30(7)
O Ca2 O 21_557 24 88.82(9)
O Ca2 O 23 24 77.30(7)
O Ca2 O 22 19_557 127.41(9)
O Ca2 O 21_557 19_557 77.30(7)
O Ca2 O 23 19_557 88.82(9)
O Ca2 O 24 19_557 148.51(10)
O Ca2 O 22 20_557 88.82(9)
O Ca2 O 21_557 20_557 77.30(7)
O Ca2 O 23 20_557 148.51(10)
O Ca2 O 24 20_557 127.41(9)
O Ca2 O 19_557 20_557 77.30(7)
O Ca2 Ir 22 . 133.85(4)
O Ca2 Ir 21_557 . 46.15(5)
O Ca2 Ir 23 . 133.85(4)
O Ca2 Ir 24 . 133.85(4)
O Ca2 Ir 19_557 . 46.15(4)
O Ca2 Ir 20_557 . 46.15(4)
O Ca2 Ir 22 4_556 46.15(4)
O Ca2 Ir 21_557 4_556 133.85(5)
O Ca2 Ir 23 4_556 46.15(4)
O Ca2 Ir 24 4_556 46.15(4)
O Ca2 Ir 19_557 4_556 133.85(4)
O Ca2 Ir 20_557 4_556 133.85(4)
Ir Ca2 Ir . 4_556 180.0
O Ca2 Ca1 22 13_445 105.74(5)
O Ca2 Ca1 21_557 13_445 105.74(5)
O Ca2 Ca1 23 13_445 44.41(5)
O Ca2 Ca1 24 13_445 116.30(5)
O Ca2 Ca1 19_557 13_445 44.41(5)
O Ca2 Ca1 20_557 13_445 116.30(5)
Ir Ca2 Ca1 . 13_445 90.0
Ir Ca2 Ca1 4_556 13_445 90.0
O Ca2 Ca1 22 15 116.30(5)
O Ca2 Ca1 21_557 15 44.41(5)
O Ca2 Ca1 23 15 105.74(5)
O Ca2 Ca1 24 15 44.41(5)
O Ca2 Ca1 19_557 15 116.30(5)
O Ca2 Ca1 20_557 15 105.74(5)
Ir Ca2 Ca1 . 15 90.0
Ir Ca2 Ca1 4_556 15 90.0
Ca1 Ca2 Ca1 13_445 15 120.0
O Ca2 Ca1 22 14_545 44.41(5)
O Ca2 Ca1 21_557 14_545 116.30(5)
O Ca2 Ca1 23 14_545 116.30(5)
O Ca2 Ca1 24 14_545 105.74(5)
O Ca2 Ca1 19_557 14_545 105.74(5)
O Ca2 Ca1 20_557 14_545 44.41(5)
Ir Ca2 Ca1 . 14_545 90.0
Ir Ca2 Ca1 4_556 14_545 90.0
Ca1 Ca2 Ca1 13_445 14_545 120.0
Ca1 Ca2 Ca1 15 14_545 120.0
O Ca2 Ca1 22 31 104.37(5)
O Ca2 Ca1 21_557 31 87.19(4)
O Ca2 Ca1 23 31 45.38(5)
O Ca2 Ca1 24 31 50.32(5)
O Ca2 Ca1 19_557 31 100.27(5)
O Ca2 Ca1 20_557 31 164.47(5)
Ir Ca2 Ca1 . 31 121.719(3)
Ir Ca2 Ca1 4_556 31 58.281(3)
Ca1 Ca2 Ca1 13_445 31 68.478(11)
Ca1 Ca2 Ca1 15 31 61.236(9)
Ca1 Ca2 Ca1 14_545 31 148.002(5)
O Mg O 22 21_557 148.51(10)
O Mg O 22 23 77.30(7)
O Mg O 21_557 23 127.41(9)
O Mg O 22 24 77.30(7)
O Mg O 21_557 24 88.82(9)
O Mg O 23 24 77.30(7)
O Mg O 22 19_557 127.41(9)
O Mg O 21_557 19_557 77.30(7)
O Mg O 23 19_557 88.82(9)
O Mg O 24 19_557 148.51(10)
O Mg O 22 20_557 88.82(9)
O Mg O 21_557 20_557 77.30(7)
O Mg O 23 20_557 148.51(10)
O Mg O 24 20_557 127.41(9)
O Mg O 19_557 20_557 77.30(7)
O Mg Ir 22 . 133.85(4)
O Mg Ir 21_557 . 46.15(5)
O Mg Ir 23 . 133.85(4)
O Mg Ir 24 . 133.85(4)
O Mg Ir 19_557 . 46.15(4)
O Mg Ir 20_557 . 46.15(4)
O Mg Ir 22 4_556 46.15(4)
O Mg Ir 21_557 4_556 133.85(5)
O Mg Ir 23 4_556 46.15(4)
O Mg Ir 24 4_556 46.15(4)
O Mg Ir 19_557 4_556 133.85(4)
O Mg Ir 20_557 4_556 133.85(4)
Ir Mg Ir . 4_556 180.0
O Mg Ca1 22 13_445 105.74(5)
O Mg Ca1 21_557 13_445 105.74(5)
O Mg Ca1 23 13_445 44.41(5)
O Mg Ca1 24 13_445 116.30(5)
O Mg Ca1 19_557 13_445 44.41(5)
O Mg Ca1 20_557 13_445 116.30(5)
Ir Mg Ca1 . 13_445 90.0
Ir Mg Ca1 4_556 13_445 90.0
O Mg Ca1 22 15 116.30(5)
O Mg Ca1 21_557 15 44.41(5)
O Mg Ca1 23 15 105.74(5)
O Mg Ca1 24 15 44.41(5)
O Mg Ca1 19_557 15 116.30(5)
O Mg Ca1 20_557 15 105.74(5)
Ir Mg Ca1 . 15 90.0
Ir Mg Ca1 4_556 15 90.0
Ca1 Mg Ca1 13_445 15 120.0
O Mg Ca1 22 14_545 44.41(5)
O Mg Ca1 21_557 14_545 116.30(5)
O Mg Ca1 23 14_545 116.30(5)
O Mg Ca1 24 14_545 105.74(5)
O Mg Ca1 19_557 14_545 105.74(5)
O Mg Ca1 20_557 14_545 44.41(5)
Ir Mg Ca1 . 14_545 90.0
Ir Mg Ca1 4_556 14_545 90.0
Ca1 Mg Ca1 13_445 14_545 120.0
Ca1 Mg Ca1 15 14_545 120.0
O Mg Ca1 22 31 104.37(5)
O Mg Ca1 21_557 31 87.19(4)
O Mg Ca1 23 31 45.38(5)
O Mg Ca1 24 31 50.32(5)
O Mg Ca1 19_557 31 100.27(5)
O Mg Ca1 20_557 31 164.47(5)
Ir Mg Ca1 . 31 121.719(3)
Ir Mg Ca1 4_556 31 58.281(3)
Ca1 Mg Ca1 13_445 31 68.478(11)
Ca1 Mg Ca1 15 31 61.236(9)
Ca1 Mg Ca1 14_545 31 148.002(5)
O Ir O 19_557 . 180.0000(10)
O Ir O 19_557 20_557 87.62(8)
O Ir O . 20_557 92.38(8)
O Ir O 19_557 21_557 87.62(8)
O Ir O . 21_557 92.38(8)
O Ir O 20_557 21_557 87.62(8)
O Ir O 19_557 2 92.38(8)
O Ir O . 2 87.62(8)
O Ir O 20_557 2 180.0000(10)
O Ir O 21_557 2 92.38(8)
O Ir O 19_557 3 92.38(8)
O Ir O . 3 87.62(8)
O Ir O 20_557 3 92.38(8)
O Ir O 21_557 3 180.0
O Ir O 2 3 87.62(8)
O Ir Mg 19_557 . 53.07(5)
O Ir Mg . . 126.93(5)
O Ir Mg 20_557 . 53.07(5)
O Ir Mg 21_557 . 53.07(5)
O Ir Mg 2 . 126.93(5)
O Ir Mg 3 . 126.93(5)
O Ir Ca2 19_557 . 53.07(5)
O Ir Ca2 . . 126.93(5)
O Ir Ca2 20_557 . 53.07(5)
O Ir Ca2 21_557 . 53.07(5)
O Ir Ca2 2 . 126.93(5)
O Ir Ca2 3 . 126.93(5)
Mg Ir Ca2 . . .0
O Ir Mg 19_557 19_557 126.93(5)
O Ir Mg . 19_557 53.07(5)
O Ir Mg 20_557 19_557 126.93(5)
O Ir Mg 21_557 19_557 126.93(5)
O Ir Mg 2 19_557 53.07(5)
O Ir Mg 3 19_557 53.07(5)
Mg Ir Mg . 19_557 180.0
Ca2 Ir Mg . 19_557 180.0
O Ir Ca2 19_557 19_557 126.93(5)
O Ir Ca2 . 19_557 53.07(5)
O Ir Ca2 20_557 19_557 126.93(5)
O Ir Ca2 21_557 19_557 126.93(5)
O Ir Ca2 2 19_557 53.07(5)
O Ir Ca2 3 19_557 53.07(5)
Mg Ir Ca2 . 19_557 180.0
Ca2 Ir Ca2 . 19_557 180.0
Mg Ir Ca2 19_557 19_557 .0
O Ir Ca1 19_557 1_556 126.75(5)
O Ir Ca1 . 1_556 53.25(5)
O Ir Ca1 20_557 1_556 121.25(6)
O Ir Ca1 21_557 1_556 54.20(6)
O Ir Ca1 2 1_556 58.75(6)
O Ir Ca1 3 1_556 125.80(6)
Mg Ir Ca1 . 1_556 107.173(2)
Ca2 Ir Ca1 . 1_556 107.173(2)
Mg Ir Ca1 19_557 1_556 72.827(2)
Ca2 Ir Ca1 19_557 1_556 72.827(2)
O Ir Ca1 19_557 19_556 53.25(5)
O Ir Ca1 . 19_556 126.75(5)
O Ir Ca1 20_557 19_556 58.75(6)
O Ir Ca1 21_557 19_556 125.80(6)
O Ir Ca1 2 19_556 121.25(6)
O Ir Ca1 3 19_556 54.20(6)
Mg Ir Ca1 . 19_556 72.827(2)
Ca2 Ir Ca1 . 19_556 72.827(2)
Mg Ir Ca1 19_557 19_556 107.173(2)
Ca2 Ir Ca1 19_557 19_556 107.173(2)
Ca1 Ir Ca1 1_556 19_556 180.0
Ir O Mg . 19_557 80.78(7)
Ir O Ca2 . 19_557 80.78(7)
Mg O Ca2 19_557 19_557 .0
Ir O Ca1 . 25_556 167.66(10)
Mg O Ca1 19_557 25_556 94.15(6)
Ca2 O Ca1 19_557 25_556 94.15(6)
Ir O Ca1 . 1_556 86.52(7)
Mg O Ca1 19_557 1_556 95.12(7)
Ca2 O Ca1 19_557 1_556 95.12(7)
Ca1 O Ca1 25_556 1_556 105.22(7)
Ir O Ca1 . 20_556 85.61(6)
Mg O Ca1 19_557 20_556 165.80(8)
Ca2 O Ca1 19_557 20_556 165.80(8)
Ca1 O Ca1 25_556 20_556 98.38(7)
Ca1 O Ca1 1_556 20_556 88.04(6)
Ir O Ca1 . 3_556 81.46(6)
Mg O Ca1 19_557 3_556 89.99(6)
Ca2 O Ca1 19_557 3_556 89.99(6)
Ca1 O Ca1 25_556 3_556 87.33(6)
Ca1 O Ca1 1_556 3_556 166.03(7)
Ca1 O Ca1 20_556 3_556 83.98(6)

loop_
_geom_bond_atom_site_label_1
_geom_bond_atom_site_label_2
_geom_bond_site_symmetry_2
_geom_bond_distance
_geom_bond_publ_flag
Ca1 O 29_554 2.3590(19) yes
Ca1 O 25_556 2.3591(19) ?
Ca1 O 17 2.4967(19) yes
Ca1 O 1_554 2.4967(19) ?
Ca1 O 34_554 2.5301(19) yes
Ca1 O 21_556 2.5302(19) ?
Ca1 O 18 2.689(2) yes
Ca1 O 2_554 2.689(2) ?
Ca1 Ir 16 3.1103(3) ?
Ca1 Ir 1_554 3.1103(3) ?
Ca1 Ca2 7_554 3.3621(7) ?
Ca1 Mg 7_554 3.3621(7) ?
Ca2 O 22 2.2310(19) ?
Ca2 O 21_557 2.231(2) ?
Ca2 O 23 2.2310(19) ?
Ca2 O 24 2.231(2) ?
Ca2 O 19_557 2.2310(19) ?
Ca2 O 20_557 2.2310(19) ?
Ca2 Ir . 2.7550(2) ?
Ca2 Ir 4_556 2.7550(2) ?
Ca2 Ca1 13_445 3.3621(7) ?
Ca2 Ca1 15 3.3622(7) ?
Ca2 Ca1 14_545 3.3622(7) ?
Ca2 Ca1 31 3.4934(3) ?
Mg O 22 2.2310(19) yes
Mg O 21_557 2.231(2) ?
Mg O 23 2.2310(19) ?
Mg O 24 2.231(2) ?
Mg O 19_557 2.2310(19) ?
Mg O 20_557 2.2310(19) ?
Mg Ir . 2.7550(2) yes
Mg Ir 4_556 2.7550(2) ?
Mg Ca1 13_445 3.3621(7) ?
Mg Ca1 15 3.3622(7) ?
Mg Ca1 14_545 3.3622(7) ?
Mg Ca1 31 3.4934(3) ?
Ir O 19_557 2.0128(18) ?
Ir O . 2.0128(18) yes
Ir O 20_557 2.0128(18) ?
Ir O 21_557 2.0128(18) ?
Ir O 2 2.0128(18) ?
Ir O 3 2.0128(18) ?
Ir Mg 19_557 2.7550(2) ?
Ir Ca2 19_557 2.7550(2) ?
Ir Ca1 1_556 3.1103(3) ?
Ir Ca1 19_556 3.1103(3) ?
O Mg 19_557 2.2310(19) ?
O Ca2 19_557 2.2310(19) ?
O Ca1 25_556 2.3591(19) ?
O Ca1 1_556 2.4967(19) ?
O Ca1 20_556 2.5302(19) ?
O Ca1 3_556 2.6888(19) ?
